data_7061269
loop_
_publ_author_name
'Ibrahim, Mukaila A.'
'Boer\'e, Ren\'e T.'

_publ_section_title
;
 The copper sulfate hydration cycle. Crystal structures of CuSO4
 (Chalcocyanite), CuSO4&#x00B7;H2O (Poitevinite), CuSO4&#x00B7;3H2O
 (Bonattite) and CuSO4&#x00B7;5H2O (Chalcanthite) at low temperature using
 non-spherical atomic scattering factors
;
_journal_issue 12
_journal_name_full 'New Journal of Chemistry'
_journal_page_first 5479
_journal_page_last 5488
_journal_paper_doi 10.1039/D2NJ00169A
_journal_volume 46
_journal_year 2022
_chemical_formula_moiety 'Cu O4 S'
_chemical_formula_sum 'Cu O4 S'
_chemical_formula_weight 159.609
_space_group_crystal_system orthorhombic
_space_group_IT_number 62
_space_group_name_Hall '-P 2ac 2n'
_space_group_name_H-M_alt 'P n m a'
_symmetry_Int_Tables_number 62
_atom_sites_solution_primary heavy
_audit_creation_date 2022-01-07
_audit_creation_method
;
Olex2 1.5
(compiled 2021.12.09 svn.r5202d8cf for OlexSys, GUI svn.r6439)
;
_audit_update_record
;
2022-01-10 deposited with the CCDC.	2022-02-02 downloaded from the CCDC.
;
_cell_angle_alpha 90
_cell_angle_beta 90
_cell_angle_gamma 90
_cell_formula_units_Z 4
_cell_length_a 8.3958(6)
_cell_length_b 6.6760(4)
_cell_length_c 4.8270(3)
_cell_measurement_reflns_used 2493
_cell_measurement_temperature 100.0(3)
_cell_measurement_theta_max 38.1800
_cell_measurement_theta_min 4.8190
_cell_volume 270.56(3)
_computing_cell_refinement 'CrysAlisPro 1.171.41.116a (Rigaku OD, 2021)'
_computing_data_collection 'CrysAlisPro 1.171.41.116a (Rigaku OD, 2021)'
_computing_data_reduction 'CrysAlisPro 1.171.41.116a (Rigaku OD, 2021)'
_computing_molecular_graphics 'Olex2 1.5 (Dolomanov et al., 2009)'
_computing_publication_material 'Olex2 1.5 (Dolomanov et al., 2009)'
_computing_structure_refinement 'olex2.refine 1.5 (Bourhis et al., 2015)'
_computing_structure_solution 'SHELXS  (Sheldrick, 2008)'
_diffrn_ambient_environment N~2~
_diffrn_ambient_temperature 100.0(3)
_diffrn_detector 'Hybrid Pixel Array Detector'
_diffrn_detector_area_resol_mean 5.8140
_diffrn_detector_type 'Pilatus 200K'
_diffrn_measured_fraction_theta_full 1.0000
_diffrn_measured_fraction_theta_max 0.9295
_diffrn_measurement_details
;
List of Runs (angles in degrees, time in seconds):

  # Type    Start    End  Width  t~exp~   \w     \q     \k     \f   Frames
#--------------------------------------------------------------------------
  1  \w     37.00  91.00   0.50    5.73    --   22.41-178.00   0.00  108
  2  \w    -44.00  26.00   0.50    5.73    --   22.41 -38.00-180.00  140
  3  \w     39.00  91.00   0.50    5.73    --   22.41 178.00 150.00  104
  4  \w    -92.00 -22.00   0.50    5.73    --  -25.54 -38.00-150.00  140
  5  \w    -92.00 -22.00   0.50    5.73    --  -25.54 -38.00 -60.00  140
  6  \w    -89.00 -14.00   0.50    5.73    --  -25.54 -57.00  90.00  150
;
_diffrn_measurement_device 'four-circle diffractometer'
_diffrn_measurement_device_type 'SuperNova, Dual, Cu at home/near, Pilatus 200K'
_diffrn_measurement_method '\w scans'
_diffrn_orient_matrix_type 'CrysAlisPro convention (1999,Acta A55,543-557)'
_diffrn_orient_matrix_UB_11 -0.0433904000
_diffrn_orient_matrix_UB_12 0.0470898000
_diffrn_orient_matrix_UB_13 -0.1078525000
_diffrn_orient_matrix_UB_21 -0.0187158000
_diffrn_orient_matrix_UB_22 0.0804924000
_diffrn_orient_matrix_UB_23 0.0899959000
_diffrn_orient_matrix_UB_31 0.0700919000
_diffrn_orient_matrix_UB_32 0.0508926000
_diffrn_orient_matrix_UB_33 -0.0428774000
_diffrn_radiation_monochromator mirror
_diffrn_radiation_probe x-ray
_diffrn_radiation_type 'Mo K\a'
_diffrn_radiation_wavelength 0.71073
_diffrn_reflns_av_R_equivalents 0.0344
_diffrn_reflns_av_unetI/netI 0.0251
_diffrn_reflns_Laue_measured_fraction_full 1.0000
_diffrn_reflns_Laue_measured_fraction_max 0.9295
_diffrn_reflns_limit_h_max 14
_diffrn_reflns_limit_h_min -13
_diffrn_reflns_limit_k_max 11
_diffrn_reflns_limit_k_min -10
_diffrn_reflns_limit_l_max 8
_diffrn_reflns_limit_l_min -7
_diffrn_reflns_number 3682
_diffrn_reflns_point_group_measured_fraction_full 1.0000
_diffrn_reflns_point_group_measured_fraction_max 0.9295
_diffrn_reflns_theta_full 25.2417
_diffrn_reflns_theta_max 38.09
_diffrn_reflns_theta_min 4.86
_diffrn_source 'micro-focus sealed X-ray tube'
_diffrn_source_type 'SuperNova (Mo) X-ray Source'
_exptl_absorpt_coefficient_mu 8.637
_exptl_absorpt_correction_T_max 0.785
_exptl_absorpt_correction_T_min 0.524
_exptl_absorpt_correction_type gaussian
_exptl_absorpt_process_details
;
CrysAlisPro 1.171.41.116a (Rigaku Oxford Diffraction, 2021)
Numerical absorption correction based on gaussian integration over
a multifaceted crystal model
Empirical absorption correction using spherical harmonics,
implemented in SCALE3 ABSPACK scaling algorithm.
;
_exptl_crystal_colour 'clear colourless'
_exptl_crystal_colour_lustre clear
_exptl_crystal_colour_primary colourless
_exptl_crystal_density_diffrn 3.918
_exptl_crystal_description prism
_exptl_crystal_F_000 310.162
_exptl_crystal_size_max 0.09
_exptl_crystal_size_mid 0.05
_exptl_crystal_size_min 0.04
_refine_diff_density_max 0.6089
_refine_diff_density_min -1.0296
_refine_diff_density_rms 0.1972
_refine_ls_d_res_high 0.5760
_refine_ls_d_res_low 4.1979
_refine_ls_goodness_of_fit_ref 1.0215
_refine_ls_hydrogen_treatment undef
_refine_ls_matrix_type full
_refine_ls_number_constraints 0
_refine_ls_number_parameters 34
_refine_ls_number_reflns 738
_refine_ls_number_restraints 0
_refine_ls_restrained_S_all 1.0215
_refine_ls_R_factor_all 0.0235
_refine_ls_R_factor_gt 0.0205
_refine_ls_shift/su_max -0.0002
_refine_ls_shift/su_mean 0.0000
_refine_ls_structure_factor_coef Fsqd
_refine_ls_weighting_details 'w=1/[\s^2^(Fo^2^)+(0.0296P)^2^+0.0357P] where P=(Fo^2^+2Fc^2^)/3'
_refine_ls_weighting_scheme calc
_refine_ls_wR_factor_gt 0.0520
_refine_ls_wR_factor_ref 0.0535
_reflns_Friedel_coverage 0.0
_reflns_limit_h_max 14
_reflns_limit_h_min 0
_reflns_limit_k_max 11
_reflns_limit_k_min 0
_reflns_limit_l_max 8
_reflns_limit_l_min 0
_reflns_number_gt 653
_reflns_number_total 738
_reflns_threshold_expression I>=2u(I)
_cod_data_source_file d2nj00169a2.cif
_cod_data_source_block RB21097if
_cod_depositor_comments 'Adding full bibliography for 7061267--7061270.cif.'
_cod_database_code 7061269
_chemical_oxdiff_formula 'Cu S O4'
_chemical_oxdiff_usercomment 'Small  prism grown from (NH4)2SO4/H2SO4 X = 0.2'
_olex2_refinement_description
;
1. Rigid body (RIGU) restrains
 All non-hydrogen atoms
 with sigma for 1-2 distances of 0.004 and sigma for 1-3 distances of 0.004
;
_olex2_submission_special_instructions 'No special instructions were received'
_oxdiff_exptl_absorpt_empirical_details
;
Empirical correction (ABSPACK) includes:
- Absorption correction using spherical harmonics
- Frame scaling
;
_oxdiff_exptl_absorpt_empirical_full_max 1.283
_oxdiff_exptl_absorpt_empirical_full_min 0.853

loop_
_space_group_symop_id
_space_group_symop_operation_xyz
1 x,y,z
2 x+1/2,-y+1/2,-z+1/2
3 -x,y+1/2,-z
4 -x+1/2,-y,z+1/2
5 -x,-y,-z
6 -x-1/2,y-1/2,z-1/2
7 x,-y-1/2,z
8 x-1/2,y,-z-1/2

loop_
_atom_site_label
_atom_site_type_symbol
_atom_site_fract_x
_atom_site_fract_y
_atom_site_fract_z
_atom_site_U_iso_or_equiv
_atom_site_adp_type
_atom_site_occupancy
_atom_site_site_symmetry_order
_atom_site_refinement_flags_posn
_atom_site_refinement_flags_adp
_atom_site_refinement_flags_occupancy
Cu Cu 0.0 0.0 0.0 0.00364(7) Uani 1.000000 2 S TU P
S S 0.18370(5) 0.25 0.45155(8) 0.00240(8) Uani 1.000000 2 S TU P
O1 O 0.13062(14) 0.25 0.7388(2) 0.0052(2) Uani 1.000000 2 S TU P
O2 O 0.36421(14) 0.25 0.4379(3) 0.0041(2) Uani 1.000000 2 S TU P
O3 O 0.13217(9) 0.06669(12) 0.31105(18) 0.00494(15) Uani 1.000000 1 . U .

loop_
_atom_site_aniso_label
_atom_site_aniso_U_11
_atom_site_aniso_U_22
_atom_site_aniso_U_33
_atom_site_aniso_U_12
_atom_site_aniso_U_13
_atom_site_aniso_U_23
Cu 0.00360(12) 0.00305(11) 0.00426(11) 0.00049(6) -0.00128(6) -0.00085(6)
S 0.00216(16) 0.00241(15) 0.00264(14) -0.000000 -0.00013(12) 0.000000
O1 0.0060(5) 0.0055(4) 0.0041(5) -0.000000 0.0014(4) 0.000000
O2 0.0031(5) 0.0029(4) 0.0063(5) -0.000000 -0.0001(4) 0.000000
O3 0.0047(4) 0.0038(3) 0.0063(3) -0.0002(3) -0.0018(3) -0.0009(3)

loop_
_atom_type_symbol
_atom_type_scat_dispersion_real
_atom_type_scat_dispersion_imag
_atom_type_scat_source
_atom_type_scat_dispersion_source
Cu 0.34125 1.28947 'NoSpherA2: Chem.Sci. 2021, DOI:10.1039/D0SC05526C' 'Henke, Gullikson and Davis, At. Data and Nucl. Data Tables, 1993, 54, 2'
O 0.01158 0.00611 'NoSpherA2: Chem.Sci. 2021, DOI:10.1039/D0SC05526C' 'Henke, Gullikson and Davis, At. Data and Nucl. Data Tables, 1993, 54, 2'
S 0.12424 0.12443 'NoSpherA2: Chem.Sci. 2021, DOI:10.1039/D0SC05526C' 'Henke, Gullikson and Davis, At. Data and Nucl. Data Tables, 1993, 54, 2'

loop_
_exptl_crystal_face_index_h
_exptl_crystal_face_index_k
_exptl_crystal_face_index_l
_exptl_crystal_face_perp_dist
0 1 0 0.0355
0 -1 0 0.0505
-1 0 -1 0.0169
1 0 1 0.0201
1 0 -1 0.0170
-1 0 1 0.0233
1 0 0 0.0215
-1 0 0 0.0208

loop_
_geom_angle_atom_site_label_1
_geom_angle_atom_site_label_2
_geom_angle_atom_site_label_3
_geom_angle
_geom_angle_site_symmetry_1
_geom_angle_site_symmetry_3
_geom_angle_publ_flag
O1 Cu O1 180.0 3_546 1_554 ?
O2 Cu O1 76.13(3) 2_455 1_554 ?
O2 Cu O1 103.87(3) 2_455 3_546 ?
O2 Cu O1 103.87(3) 4_554 1_554 ?
O2 Cu O1 76.13(3) 4_554 3_546 ?
O2 Cu O2 180.0 4_554 2_455 ?
O3 Cu O1 90.84(4) . 3_546 ?
O3 Cu O1 89.16(4) . 1_554 ?
O3 Cu O1 89.16(4) 5 3_546 ?
O3 Cu O1 90.84(4) 5 1_554 ?
O3 Cu O2 88.95(4) 5 2_455 ?
O3 Cu O2 91.05(4) . 2_455 ?
O3 Cu O2 88.95(4) . 4_554 ?
O3 Cu O2 91.05(4) 5 4_554 ?
O3 Cu O3 180.0 5 . ?
O2 S O1 110.31(7) . . ?
O3 S O1 110.52(4) . . ?
O3 S O1 110.52(4) 7_565 . ?
O3 S O2 105.96(4) 7_565 . ?
O3 S O2 105.96(4) . . ?
O3 S O3 113.36(7) 7_565 . ?
Cu O1 Cu 89.93(4) 3_556 1_556 ?
S O1 Cu 130.57(3) . 1_556 ?
S O1 Cu 130.57(3) . 3_556 ?
Cu O2 Cu 109.53(5) 4 2 ?
S O2 Cu 123.44(3) . 2 ?
S O2 Cu 123.44(3) . 4 ?
S O3 Cu 136.63(5) . . ?

loop_
_geom_bond_atom_site_label_1
_geom_bond_atom_site_label_2
_geom_bond_distance
_geom_bond_site_symmetry_2
_geom_bond_publ_flag
Cu O1 2.3618(8) 3_546 ?
Cu O1 2.3618(8) 1_554 ?
Cu O2 2.0433(7) 2_455 ?
Cu O2 2.0433(7) 4_554 ?
Cu O3 1.9194(8) 5 ?
Cu O3 1.9194(8) . ?
S O1 1.4563(12) . ?
S O2 1.5170(12) . ?
S O3 1.4645(8) . ?
S O3 1.4645(8) 7_565 ?

loop_
_geom_torsion_atom_site_label_1
_geom_torsion_atom_site_label_2
_geom_torsion_atom_site_label_3
_geom_torsion_atom_site_label_4
_geom_torsion
_geom_torsion_site_symmetry_1
_geom_torsion_site_symmetry_2
_geom_torsion_site_symmetry_3
_geom_torsion_site_symmetry_4
_geom_torsion_publ_flag
Cu O1 S O2 -111.52(7) 1_556 . . . ?
Cu O1 S O2 111.52(7) 3_556 . . . ?
Cu O1 S O3 131.63(7) 1_556 . . 7_565 ?
Cu O1 S O3 5.32(9) 1_556 . . . ?
Cu O1 S O3 -131.63(7) 3_556 . . . ?
Cu O1 S O3 -5.32(9) 3_556 . . 7_565 ?
Cu O2 S O1 -78.18(7) 2 . . . ?
Cu O2 S O1 78.18(7) 4 . . . ?
Cu O2 S O3 41.46(9) 2 . . 7_565 ?
Cu O2 S O3 -41.46(9) 4 . . . ?
Cu O2 S O3 162.18(7) 2 . . . ?
Cu O2 S O3 -162.18(7) 4 . . 7_565 ?
Cu O3 S O1 119.13(8) . . . . ?
Cu O3 S O1 119.13(8) 5 . . . ?
Cu O3 S O2 -121.37(8) 5 . . . ?
Cu O3 S O2 -121.37(8) . . . . ?
Cu O3 S O3 -5.57(5) 5 . . 7_565 ?
Cu O3 S O3 -5.57(5) . . . 7_565 ?

loop_
_exptl_oxdiff_crystal_face_indexfrac_h
_exptl_oxdiff_crystal_face_indexfrac_k
_exptl_oxdiff_crystal_face_indexfrac_l
_exptl_oxdiff_crystal_face_x
_exptl_oxdiff_crystal_face_y
_exptl_oxdiff_crystal_face_z
-0.0019 0.9994 -0.0004 0.0472 0.0804 0.0507
0.0019 -0.9994 0.0004 -0.0472 -0.0804 -0.0507
-0.9984 -0.0013 -0.9991 0.1510 -0.0713 -0.0272
0.9984 0.0013 0.9991 -0.1510 0.0713 0.0272
0.9995 -0.0005 -0.9976 0.0642 -0.1085 0.1128
-0.9995 0.0005 0.9976 -0.0642 0.1085 -0.1128
0.9990 0.0004 0.0007 -0.0434 -0.0186 0.0700
-0.9990 -0.0004 -0.0007 0.0434 0.0186 -0.0700
